data_4079544
loop_
_publ_author_name
'Mo, Zhenbo'
'Chen, Dake'
'Leng, Xuebin'
'Deng, Liang'

_publ_section_title
;
 Intramolecular C(sp3)--H Bond Activation Reactions of Low-Valent Cobalt
 Complexes with Coordination Unsaturation
;
_journal_issue 20
_journal_name_full Organometallics
_journal_page_first 7040
_journal_paper_doi 10.1021/om300804a
_journal_volume 31
_journal_year 2012
_chemical_formula_sum 'C52 H56 Co N6 O2'
_chemical_formula_weight 855.96
_chemical_name_systematic
; 
 ? 
;
_space_group_IT_number 2
_symmetry_cell_setting triclinic
_symmetry_space_group_name_Hall '-P 1'
_symmetry_space_group_name_H-M 'P -1'
_atom_sites_solution_hydrogens geom
_atom_sites_solution_primary direct
_atom_sites_solution_secondary difmap
_audit_creation_method SHELXL-97
_cell_angle_alpha 77.512(10)
_cell_angle_beta 82.135(7)
_cell_angle_gamma 72.777(7)
_cell_formula_units_Z 2
_cell_length_a 8.185(4)
_cell_length_b 13.313(7)
_cell_length_c 22.665(10)
_cell_measurement_reflns_used 2518
_cell_measurement_temperature 133(2)
_cell_measurement_theta_max 24.29
_cell_measurement_theta_min 2.61
_cell_volume 2296.1(19)
_computing_cell_refinement 'Bruker SAINT'
_computing_data_collection 'Bruker APEX2'
_computing_data_reduction 'Bruker SAINT'
_computing_molecular_graphics 'Bruker SHELXTL'
_computing_publication_material 'Bruker SHELXTL'
_computing_structure_refinement 'SHELXL-97 (Sheldrick, 2008)'
_computing_structure_solution 'SHELXS-97 (Sheldrick, 2008)'
_diffrn_ambient_temperature 133(2)
_diffrn_measured_fraction_theta_full 0.985
_diffrn_measured_fraction_theta_max 0.985
_diffrn_measurement_device_type 'Bruker APEX-II CCD'
_diffrn_measurement_method '\f and \w scans'
_diffrn_radiation_monochromator graphite
_diffrn_radiation_source 'fine-focus sealed tube'
_diffrn_radiation_type MoK\a
_diffrn_radiation_wavelength 0.71073
_diffrn_reflns_av_R_equivalents 0.0597
_diffrn_reflns_av_sigmaI/netI 0.1082
_diffrn_reflns_limit_h_max 9
_diffrn_reflns_limit_h_min -9
_diffrn_reflns_limit_k_max 15
_diffrn_reflns_limit_k_min -15
_diffrn_reflns_limit_l_max 27
_diffrn_reflns_limit_l_min 0
_diffrn_reflns_number 8047
_diffrn_reflns_theta_full 25.10
_diffrn_reflns_theta_max 25.10
_diffrn_reflns_theta_min 1.63
_exptl_absorpt_coefficient_mu 0.420
_exptl_absorpt_correction_T_max 0.9435
_exptl_absorpt_correction_T_min 0.9206
_exptl_absorpt_correction_type multi-scan
_exptl_absorpt_process_details twinabs
_exptl_crystal_colour orange
_exptl_crystal_density_diffrn 1.238
_exptl_crystal_density_method 'not measured'
_exptl_crystal_description block
_exptl_crystal_F_000 906
_exptl_crystal_size_max 0.20
_exptl_crystal_size_mid 0.18
_exptl_crystal_size_min 0.14
_refine_diff_density_max 0.815
_refine_diff_density_min -0.703
_refine_diff_density_rms 0.159
_refine_ls_extinction_method none
_refine_ls_goodness_of_fit_ref 1.049
_refine_ls_hydrogen_treatment constr
_refine_ls_matrix_type full
_refine_ls_number_parameters 563
_refine_ls_number_reflns 8047
_refine_ls_number_restraints 6
_refine_ls_restrained_S_all 1.049
_refine_ls_R_factor_all 0.1215
_refine_ls_R_factor_gt 0.0772
_refine_ls_shift/su_max 0.001
_refine_ls_shift/su_mean 0.000
_refine_ls_structure_factor_coef Fsqd
_refine_ls_weighting_details 'calc w=1/[\s^2^(Fo^2^)+(0.1700P)^2^+0.0000P] where P=(Fo^2^+2Fc^2^)/3'
_refine_ls_weighting_scheme calc
_refine_ls_wR_factor_gt 0.2043
_refine_ls_wR_factor_ref 0.2600
_reflns_number_gt 5619
_reflns_number_total 8047
_reflns_threshold_expression >2sigma(I)
_cod_data_source_file om300804a_si_002.cif
_cod_data_source_block 7
_cod_depositor_comments
;
The following automatic conversions were performed:

'_symmetry_cell_setting' value 'Triclinic' changed to 'triclinic'
according to /home/saulius/struct/CIF-dictionaries/cif_core.dic
dictionary named 'cif_core.dic' version 2.4.2 from 2011-04-26.

Automatic conversion script
Id: cif_fix_values 1891 2012-01-12 08:04:46Z andrius 
;
_cod_original_cell_volume 2296.0(19)
_cod_original_sg_symbol_H-M P-1
_cod_database_code 4079544

loop_
_symmetry_equiv_pos_as_xyz
'x, y, z'
'-x, -y, -z'

loop_
_atom_site_label
_atom_site_type_symbol
_atom_site_fract_x
_atom_site_fract_y
_atom_site_fract_z
_atom_site_U_iso_or_equiv
_atom_site_adp_type
_atom_site_occupancy
_atom_site_symmetry_multiplicity
_atom_site_calc_flag
_atom_site_refinement_flags
Co1 Co 0.74414(11) 0.75162(6) 0.25179(4) 0.0146(3) Uani 1 1 d .
O1 O 0.9030(6) 1.1351(3) 0.2049(2) 0.0222(10) Uani 1 1 d .
O2 O 0.6417(6) 1.1459(3) 0.2546(2) 0.0255(11) Uani 1 1 d .
N1 N 0.5507(7) 0.8897(4) 0.1442(2) 0.0183(12) Uani 1 1 d .
N2 N 0.4157(7) 0.9126(4) 0.2314(2) 0.0160(12) Uani 1 1 d .
N3 N 0.9381(7) 0.5895(4) 0.3531(2) 0.0204(12) Uani 1 1 d .
N4 N 1.0245(7) 0.5576(4) 0.2641(2) 0.0202(12) Uani 1 1 d .
N5 N 0.9310(6) 0.8158(4) 0.2145(2) 0.0171(12) Uani 1 1 d .
N6 N 0.9314(6) 0.9146(4) 0.2110(2) 0.0140(11) Uani 1 1 d .
C1 C 0.5698(8) 0.8592(4) 0.2049(3) 0.0139(13) Uani 1 1 d .
C2 C 0.9045(8) 0.6309(5) 0.2934(3) 0.0212(15) Uani 1 1 d .
C3 C 0.5399(8) 0.7078(5) 0.2977(3) 0.0155(13) Uani 1 1 d U
H3A H 0.4682 0.6969 0.2702 0.019 Uiso 1 1 calc R
H3B H 0.5761 0.6422 0.3270 0.019 Uiso 1 1 calc R
C4 C 0.3872(8) 0.9594(5) 0.1330(3) 0.0212(15) Uani 1 1 d .
H4 H 0.3440 0.9895 0.0953 0.025 Uiso 1 1 calc R
C5 C 0.3040(8) 0.9745(5) 0.1883(3) 0.0190(14) Uani 1 1 d .
H5 H 0.1939 1.0178 0.1956 0.023 Uiso 1 1 calc R
C6 C 0.6680(8) 0.8593(5) 0.0935(3) 0.0206(15) Uani 1 1 d .
C7 C 0.6860(9) 0.7599(5) 0.0789(3) 0.0239(15) Uani 1 1 d .
C8 C 0.7750(9) 0.7414(6) 0.0236(3) 0.0282(16) Uani 1 1 d .
H8 H 0.7882 0.6761 0.0124 0.034 Uiso 1 1 calc R
C9 C 0.8447(8) 0.8164(5) -0.0155(3) 0.0225(15) Uani 1 1 d .
C10 C 0.8315(8) 0.9109(5) 0.0034(3) 0.0211(15) Uani 1 1 d .
H10 H 0.8859 0.9595 -0.0206 0.025 Uiso 1 1 calc R
C11 C 0.7397(8) 0.9353(5) 0.0571(3) 0.0178(14) Uani 1 1 d .
C12 C 0.7165(10) 1.0427(5) 0.0731(3) 0.0301(17) Uani 1 1 d .
H12A H 0.7906 1.0792 0.0462 0.045 Uiso 1 1 calc R
H12B H 0.7447 1.0331 0.1141 0.045 Uiso 1 1 calc R
H12C H 0.5994 1.0845 0.0694 0.045 Uiso 1 1 calc R
C13 C 0.9301(10) 0.7996(6) -0.0789(3) 0.0339(19) Uani 1 1 d .
H13A H 1.0168 0.7323 -0.0754 0.051 Uiso 1 1 calc R
H13B H 0.9816 0.8565 -0.0965 0.051 Uiso 1 1 calc R
H13C H 0.8451 0.7998 -0.1042 0.051 Uiso 1 1 calc R
C14 C 0.6143(10) 0.6762(5) 0.1192(3) 0.0311(18) Uani 1 1 d .
H14A H 0.4957 0.7071 0.1309 0.047 Uiso 1 1 calc R
H14B H 0.6772 0.6480 0.1547 0.047 Uiso 1 1 calc R
H14C H 0.6237 0.6194 0.0979 0.047 Uiso 1 1 calc R
C15 C 0.3853(8) 0.9025(5) 0.2953(3) 0.0166(14) Uani 1 1 d .
C16 C 0.2965(8) 0.9907(5) 0.3224(3) 0.0181(14) Uani 1 1 d .
C17 C 0.2686(9) 0.9723(5) 0.3850(3) 0.0255(16) Uani 1 1 d .
H17 H 0.2123 1.0299 0.4040 0.031 Uiso 1 1 calc R
C18 C 0.3222(9) 0.8700(5) 0.4206(3) 0.0256(16) Uani 1 1 d .
C19 C 0.4136(8) 0.7854(5) 0.3913(3) 0.0236(16) Uani 1 1 d .
H19 H 0.4542 0.7177 0.4146 0.028 Uiso 1 1 calc R
C20 C 0.4457(8) 0.7992(5) 0.3287(3) 0.0168(14) Uani 1 1 d .
C21 C 0.2477(10) 1.1052(5) 0.2873(3) 0.0272(17) Uani 1 1 d .
H21A H 0.1436 1.1182 0.2684 0.041 Uiso 1 1 calc R
H21B H 0.3380 1.1155 0.2568 0.041 Uiso 1 1 calc R
H21C H 0.2309 1.1540 0.3146 0.041 Uiso 1 1 calc R
C22 C 0.2842(11) 0.8527(7) 0.4876(3) 0.047(2) Uani 1 1 d .
H22A H 0.2895 0.9139 0.5024 0.071 Uiso 1 1 calc R
H22B H 0.3672 0.7902 0.5061 0.071 Uiso 1 1 calc R
H22C H 0.1714 0.8429 0.4974 0.071 Uiso 1 1 calc R
C23 C 1.0724(9) 0.4963(5) 0.3586(3) 0.0267(16) Uani 1 1 d .
H23 H 1.1164 0.4554 0.3946 0.032 Uiso 1 1 calc R
C24 C 1.1265(9) 0.4762(5) 0.3037(3) 0.0251(16) Uani 1 1 d .
H24 H 1.2153 0.4188 0.2936 0.030 Uiso 1 1 calc R
C25 C 0.8618(8) 0.6380(5) 0.4056(3) 0.0202(15) Uani 1 1 d .
C26 C 0.7730(9) 0.5826(5) 0.4516(3) 0.0239(15) Uani 1 1 d .
C27 C 0.7153(9) 0.6242(6) 0.5045(3) 0.0270(16) Uani 1 1 d .
H27 H 0.6577 0.5873 0.5359 0.032 Uiso 1 1 calc R
C28 C 0.7418(9) 0.7201(5) 0.5116(3) 0.0269(16) Uani 1 1 d .
C29 C 0.8301(10) 0.7713(5) 0.4641(3) 0.0287(17) Uani 1 1 d .
H29 H 0.8498 0.8347 0.4681 0.034 Uiso 1 1 calc R
C30 C 0.8909(9) 0.7332(5) 0.4109(3) 0.0266(16) Uani 1 1 d .
C31 C 0.9933(10) 0.7907(6) 0.3621(3) 0.0355(19) Uani 1 1 d .
H31A H 1.0232 0.8439 0.3777 0.053 Uiso 1 1 calc R
H31B H 0.9259 0.8246 0.3281 0.053 Uiso 1 1 calc R
H31C H 1.0960 0.7402 0.3495 0.053 Uiso 1 1 calc R
C32 C 0.6826(10) 0.7652(6) 0.5692(3) 0.0364(19) Uani 1 1 d .
H32A H 0.6077 0.7271 0.5944 0.055 Uiso 1 1 calc R
H32B H 0.6221 0.8396 0.5592 0.055 Uiso 1 1 calc R
H32C H 0.7803 0.7574 0.5906 0.055 Uiso 1 1 calc R
C33 C 0.7415(10) 0.4779(6) 0.4465(3) 0.0333(18) Uani 1 1 d .
H33A H 0.8438 0.4204 0.4546 0.050 Uiso 1 1 calc R
H33B H 0.7116 0.4825 0.4063 0.050 Uiso 1 1 calc R
H33C H 0.6494 0.4646 0.4753 0.050 Uiso 1 1 calc R
C34 C 1.0521(8) 0.5680(5) 0.1990(3) 0.0169(14) Uani 1 1 d .
C35 C 1.0570(8) 0.4831(5) 0.1725(3) 0.0191(14) Uani 1 1 d .
C36 C 1.1045(9) 0.4908(5) 0.1099(3) 0.0275(17) Uani 1 1 d .
H36 H 1.1023 0.4360 0.0908 0.033 Uiso 1 1 calc R
C37 C 1.1545(9) 0.5785(5) 0.0760(3) 0.0263(17) Uani 1 1 d .
C38 C 1.1453(9) 0.6641(5) 0.1047(3) 0.0260(16) Uani 1 1 d .
H38 H 1.1738 0.7245 0.0821 0.031 Uiso 1 1 calc R
C39 C 1.0946(8) 0.6601(5) 0.1658(3) 0.0206(15) Uani 1 1 d .
C40 C 1.1021(8) 0.7489(5) 0.1950(3) 0.0215(15) Uani 1 1 d .
H40A H 1.1684 0.7184 0.2302 0.026 Uiso 1 1 calc R
H40B H 1.1620 0.7944 0.1667 0.026 Uiso 1 1 calc R
C41 C 1.2217(11) 0.5783(7) 0.0101(3) 0.040(2) Uani 1 1 d .
H41A H 1.3395 0.5367 0.0081 0.060 Uiso 1 1 calc R
H41B H 1.2130 0.6504 -0.0107 0.060 Uiso 1 1 calc R
H41C H 1.1549 0.5476 -0.0088 0.060 Uiso 1 1 calc R
C42 C 1.0074(10) 0.3835(5) 0.2057(4) 0.0326(18) Uani 1 1 d .
H42A H 1.1086 0.3242 0.2108 0.049 Uiso 1 1 calc R
H42B H 0.9306 0.3682 0.1827 0.049 Uiso 1 1 calc R
H42C H 0.9516 0.3950 0.2448 0.049 Uiso 1 1 calc R
C43 C 0.7984(8) 0.9802(5) 0.2363(3) 0.0190(14) Uani 1 1 d .
H43 H 0.7086 0.9558 0.2583 0.023 Uiso 1 1 calc R
C44 C 0.7978(8) 1.0892(5) 0.2286(3) 0.0188(14) Uani 1 1 d .
C45 C 0.6134(8) 1.2566(5) 0.2485(3) 0.0202(14) Uani 1 1 d .
C46 C 0.6502(9) 1.2960(5) 0.2947(3) 0.0251(16) Uani 1 1 d .
C47 C 0.6067(10) 1.4080(6) 0.2907(4) 0.0348(19) Uani 1 1 d .
H47 H 0.6305 1.4368 0.3214 0.042 Uiso 1 1 calc R
C48 C 0.5284(10) 1.4737(5) 0.2409(4) 0.0319(18) Uani 1 1 d .
H48 H 0.4952 1.5474 0.2388 0.038 Uiso 1 1 calc R
C49 C 0.4975(9) 1.4317(5) 0.1929(3) 0.0273(17) Uani 1 1 d .
H49 H 0.4485 1.4774 0.1588 0.033 Uiso 1 1 calc R
C50 C 0.5406(9) 1.3226(5) 0.1969(3) 0.0212(15) Uani 1 1 d .
C51 C 0.5104(9) 1.2753(6) 0.1450(3) 0.0302(17) Uani 1 1 d .
H51A H 0.4410 1.2270 0.1603 0.045 Uiso 1 1 calc R
H51B H 0.6186 1.2373 0.1276 0.045 Uiso 1 1 calc R
H51C H 0.4524 1.3319 0.1146 0.045 Uiso 1 1 calc R
C52 C 0.7437(11) 1.2203(8) 0.3469(4) 0.050(2) Uani 1 1 d .
H52A H 0.6861 1.1660 0.3634 0.075 Uiso 1 1 calc R
H52B H 0.7452 1.2593 0.3778 0.075 Uiso 1 1 calc R
H52C H 0.8593 1.1874 0.3328 0.075 Uiso 1 1 calc R

loop_
_atom_site_aniso_label
_atom_site_aniso_U_11
_atom_site_aniso_U_22
_atom_site_aniso_U_33
_atom_site_aniso_U_23
_atom_site_aniso_U_13
_atom_site_aniso_U_12
Co1 0.0152(4) 0.0108(4) 0.0149(4) -0.0019(3) -0.0007(3) 0.0004(3)
O1 0.019(2) 0.020(2) 0.025(3) -0.0013(19) 0.007(2) -0.007(2)
O2 0.027(3) 0.014(2) 0.032(3) -0.005(2) 0.005(2) -0.002(2)
N1 0.016(3) 0.021(3) 0.014(3) -0.003(2) 0.000(2) 0.000(2)
N2 0.016(3) 0.013(2) 0.015(3) -0.001(2) -0.003(2) 0.000(2)
N3 0.020(3) 0.020(3) 0.017(3) -0.002(2) 0.000(2) 0.001(2)
N4 0.020(3) 0.017(3) 0.018(3) -0.002(2) -0.001(2) 0.004(2)
N5 0.011(3) 0.020(3) 0.018(3) -0.001(2) -0.001(2) -0.003(2)
N6 0.011(3) 0.015(2) 0.014(3) -0.005(2) -0.003(2) 0.001(2)
C1 0.012(3) 0.011(3) 0.013(3) 0.001(2) 0.003(3) 0.001(2)
C2 0.015(3) 0.021(3) 0.026(4) -0.008(3) 0.004(3) -0.002(3)
C3 0.009(3) 0.020(3) 0.014(3) 0.002(2) 0.003(2) -0.006(2)
C4 0.020(4) 0.024(3) 0.017(4) -0.001(3) -0.001(3) -0.003(3)
C5 0.014(3) 0.020(3) 0.018(3) -0.004(3) -0.004(3) 0.004(3)
C6 0.020(3) 0.026(3) 0.010(3) -0.002(3) -0.010(3) 0.006(3)
C7 0.027(4) 0.019(3) 0.024(4) -0.006(3) -0.007(3) 0.001(3)
C8 0.036(4) 0.026(4) 0.021(4) -0.013(3) -0.008(3) 0.002(3)
C9 0.014(3) 0.029(4) 0.015(3) -0.002(3) 0.000(3) 0.006(3)
C10 0.016(3) 0.023(3) 0.021(4) 0.000(3) 0.002(3) -0.005(3)
C11 0.016(3) 0.016(3) 0.018(3) 0.000(3) -0.004(3) 0.000(3)
C12 0.039(4) 0.026(4) 0.024(4) -0.009(3) 0.006(3) -0.007(3)
C13 0.039(5) 0.036(4) 0.017(4) -0.008(3) 0.006(3) 0.004(4)
C14 0.039(5) 0.019(3) 0.032(4) -0.008(3) 0.000(4) -0.003(3)
C15 0.014(3) 0.019(3) 0.017(3) -0.005(3) 0.003(3) -0.007(3)
C16 0.015(3) 0.019(3) 0.019(3) -0.002(3) -0.003(3) -0.005(3)
C17 0.027(4) 0.032(4) 0.015(4) -0.013(3) -0.006(3) 0.002(3)
C18 0.028(4) 0.029(4) 0.020(4) -0.005(3) 0.003(3) -0.009(3)
C19 0.015(3) 0.032(4) 0.015(3) 0.001(3) 0.002(3) 0.002(3)
C20 0.015(3) 0.015(3) 0.020(3) 0.000(3) -0.004(3) -0.003(3)
C21 0.037(4) 0.014(3) 0.028(4) -0.003(3) -0.002(3) -0.003(3)
C22 0.039(5) 0.066(6) 0.021(4) -0.005(4) -0.005(4) 0.008(4)
C23 0.024(4) 0.022(3) 0.023(4) 0.004(3) -0.004(3) 0.006(3)
C24 0.026(4) 0.015(3) 0.020(4) 0.004(3) -0.004(3) 0.010(3)
C25 0.021(4) 0.017(3) 0.017(4) -0.005(3) 0.001(3) 0.003(3)
C26 0.029(4) 0.023(3) 0.016(3) -0.006(3) -0.007(3) 0.002(3)
C27 0.022(4) 0.034(4) 0.024(4) -0.004(3) -0.003(3) -0.006(3)
C28 0.028(4) 0.026(4) 0.024(4) -0.008(3) -0.013(3) 0.004(3)
C29 0.037(4) 0.027(4) 0.025(4) -0.010(3) -0.011(3) -0.005(3)
C30 0.021(4) 0.032(4) 0.024(4) 0.000(3) -0.005(3) -0.005(3)
C31 0.041(5) 0.043(4) 0.033(4) -0.013(4) 0.013(4) -0.030(4)
C32 0.041(5) 0.039(4) 0.030(4) -0.014(4) -0.001(4) -0.008(4)
C33 0.042(5) 0.034(4) 0.024(4) -0.005(3) 0.001(4) -0.012(4)
C34 0.009(3) 0.015(3) 0.019(3) 0.001(3) 0.005(3) 0.004(2)
C35 0.008(3) 0.024(3) 0.022(4) -0.004(3) 0.004(3) -0.001(3)
C36 0.027(4) 0.019(3) 0.029(4) -0.010(3) 0.000(3) 0.008(3)
C37 0.026(4) 0.025(4) 0.018(4) -0.007(3) 0.004(3) 0.007(3)
C38 0.019(4) 0.022(3) 0.029(4) 0.003(3) 0.003(3) 0.000(3)
C39 0.014(3) 0.017(3) 0.022(4) -0.002(3) -0.002(3) 0.008(3)
C40 0.018(3) 0.019(3) 0.024(4) -0.004(3) -0.003(3) 0.001(3)
C41 0.040(5) 0.048(5) 0.018(4) -0.004(4) 0.000(4) 0.006(4)
C42 0.033(4) 0.024(4) 0.045(5) -0.011(3) -0.003(4) -0.011(3)
C43 0.014(3) 0.020(3) 0.022(4) 0.001(3) -0.007(3) -0.005(3)
C44 0.022(4) 0.023(3) 0.011(3) -0.006(3) -0.009(3) 0.000(3)
C45 0.022(3) 0.011(3) 0.025(4) -0.007(3) 0.006(3) -0.002(3)
C46 0.020(4) 0.030(4) 0.019(4) -0.001(3) -0.002(3) 0.001(3)
C47 0.030(4) 0.048(5) 0.039(5) -0.028(4) 0.012(4) -0.023(4)
C48 0.037(4) 0.016(3) 0.041(5) -0.012(3) 0.003(4) -0.002(3)
C49 0.029(4) 0.018(3) 0.027(4) 0.002(3) 0.004(3) -0.001(3)
C50 0.024(4) 0.015(3) 0.023(4) -0.007(3) 0.010(3) -0.006(3)
C51 0.027(4) 0.040(4) 0.023(4) -0.014(3) 0.000(3) -0.004(3)
C52 0.041(5) 0.073(6) 0.023(4) -0.005(4) -0.008(4) 0.003(5)

loop_
_atom_type_symbol
_atom_type_description
_atom_type_scat_dispersion_real
_atom_type_scat_dispersion_imag
_atom_type_scat_source
C C 0.0033 0.0016 'International Tables Vol C Tables 4.2.6.8 and 6.1.1.4'
H H 0.0000 0.0000 'International Tables Vol C Tables 4.2.6.8 and 6.1.1.4'
N N 0.0061 0.0033 'International Tables Vol C Tables 4.2.6.8 and 6.1.1.4'
O O 0.0106 0.0060 'International Tables Vol C Tables 4.2.6.8 and 6.1.1.4'
Co Co 0.3494 0.9721 'International Tables Vol C Tables 4.2.6.8 and 6.1.1.4'

loop_
_geom_angle_atom_site_label_1
_geom_angle_atom_site_label_2
_geom_angle_atom_site_label_3
_geom_angle
C2 Co1 C1 171.5(3)
C2 Co1 N5 90.7(3)
C1 Co1 N5 94.3(2)
C2 Co1 C3 93.2(3)
C1 Co1 C3 83.0(3)
N5 Co1 C3 169.9(2)
C45 O2 C44 116.9(5)
C1 N1 C4 111.2(5)
C1 N1 C6 130.0(5)
C4 N1 C6 118.8(5)
C1 N2 C5 111.6(5)
C1 N2 C15 121.4(5)
C5 N2 C15 127.0(5)
C2 N3 C23 111.7(5)
C2 N3 C25 127.3(5)
C23 N3 C25 120.7(5)
C2 N4 C24 112.7(5)
C2 N4 C34 124.1(5)
C24 N4 C34 123.0(5)
N6 N5 C40 111.7(5)
N6 N5 Co1 126.3(4)
C40 N5 Co1 121.4(4)
N5 N6 C43 119.0(5)
N1 C1 N2 104.1(5)
N1 C1 Co1 132.9(4)
N2 C1 Co1 122.3(4)
N4 C2 N3 101.5(5)
N4 C2 Co1 122.9(5)
N3 C2 Co1 135.5(5)
C20 C3 Co1 104.5(4)
C20 C3 H3A 110.9
Co1 C3 H3A 110.9
C20 C3 H3B 110.9
Co1 C3 H3B 110.9
H3A C3 H3B 108.9
C5 C4 N1 106.5(6)
C5 C4 H4 126.7
N1 C4 H4 126.7
C4 C5 N2 106.6(5)
C4 C5 H5 126.7
N2 C5 H5 126.7
C11 C6 C7 122.9(6)
C11 C6 N1 118.2(6)
C7 C6 N1 118.3(6)
C8 C7 C6 116.6(6)
C8 C7 C14 120.5(6)
C6 C7 C14 123.0(6)
C9 C8 C7 122.8(6)
C9 C8 H8 118.6
C7 C8 H8 118.6
C10 C9 C8 117.8(6)
C10 C9 C13 119.5(6)
C8 C9 C13 122.7(6)
C9 C10 C11 122.0(6)
C9 C10 H10 119.0
C11 C10 H10 119.0
C6 C11 C10 117.8(6)
C6 C11 C12 122.1(6)
C10 C11 C12 120.1(6)
C11 C12 H12A 109.5
C11 C12 H12B 109.5
H12A C12 H12B 109.5
C11 C12 H12C 109.5
H12A C12 H12C 109.5
H12B C12 H12C 109.5
C9 C13 H13A 109.5
C9 C13 H13B 109.5
H13A C13 H13B 109.5
C9 C13 H13C 109.5
H13A C13 H13C 109.5
H13B C13 H13C 109.5
C7 C14 H14A 109.5
C7 C14 H14B 109.5
H14A C14 H14B 109.5
C7 C14 H14C 109.5
H14A C14 H14C 109.5
H14B C14 H14C 109.5
C20 C15 C16 122.8(6)
C20 C15 N2 115.6(5)
C16 C15 N2 121.5(5)
C17 C16 C15 117.3(6)
C17 C16 C21 119.2(6)
C15 C16 C21 123.2(6)
C16 C17 C18 122.3(6)
C16 C17 H17 118.8
C18 C17 H17 118.8
C19 C18 C17 117.9(6)
C19 C18 C22 121.3(7)
C17 C18 C22 120.8(6)
C20 C19 C18 122.2(6)
C20 C19 H19 118.9
C18 C19 H19 118.9
C19 C20 C15 117.4(6)
C19 C20 C3 121.8(6)
C15 C20 C3 120.9(6)
C16 C21 H21A 109.5
C16 C21 H21B 109.5
H21A C21 H21B 109.5
C16 C21 H21C 109.5
H21A C21 H21C 109.5
H21B C21 H21C 109.5
C18 C22 H22A 109.5
C18 C22 H22B 109.5
H22A C22 H22B 109.5
C18 C22 H22C 109.5
H22A C22 H22C 109.5
H22B C22 H22C 109.5
C24 C23 N3 107.8(6)
C24 C23 H23 126.1
N3 C23 H23 126.1
C23 C24 N4 106.2(6)
C23 C24 H24 126.9
N4 C24 H24 126.9
C30 C25 C26 121.9(6)
C30 C25 N3 119.5(6)
C26 C25 N3 118.4(6)
C25 C26 C27 118.1(6)
C25 C26 C33 122.3(6)
C27 C26 C33 119.5(6)
C26 C27 C28 121.7(7)
C26 C27 H27 119.1
C28 C27 H27 119.1
C29 C28 C27 117.1(6)
C29 C28 C32 120.6(6)
C27 C28 C32 122.3(7)
C28 C29 C30 123.5(7)
C28 C29 H29 118.3
C30 C29 H29 118.3
C29 C30 C25 117.7(6)
C29 C30 C31 120.5(7)
C25 C30 C31 121.8(6)
C30 C31 H31A 109.5
C30 C31 H31B 109.5
H31A C31 H31B 109.5
C30 C31 H31C 109.5
H31A C31 H31C 109.5
H31B C31 H31C 109.5
C28 C32 H32A 109.5
C28 C32 H32B 109.5
H32A C32 H32B 109.5
C28 C32 H32C 109.5
H32A C32 H32C 109.5
H32B C32 H32C 109.5
C26 C33 H33A 109.5
C26 C33 H33B 109.5
H33A C33 H33B 109.5
C26 C33 H33C 109.5
H33A C33 H33C 109.5
H33B C33 H33C 109.5
C35 C34 C39 122.1(6)
C35 C34 N4 119.6(5)
C39 C34 N4 117.8(6)
C34 C35 C36 118.2(6)
C34 C35 C42 124.3(6)
C36 C35 C42 117.5(6)
C37 C36 C35 121.4(6)
C37 C36 H36 119.3
C35 C36 H36 119.3
C36 C37 C38 118.4(6)
C36 C37 C41 119.5(6)
C38 C37 C41 122.0(7)
C39 C38 C37 121.4(6)
C39 C38 H38 119.3
C37 C38 H38 119.3
C38 C39 C34 118.3(6)
C38 C39 C40 119.1(6)
C34 C39 C40 122.4(6)
N5 C40 C39 114.0(5)
N5 C40 H40A 108.7
C39 C40 H40A 108.7
N5 C40 H40B 108.7
C39 C40 H40B 108.7
H40A C40 H40B 107.6
C37 C41 H41A 109.5
C37 C41 H41B 109.5
H41A C41 H41B 109.5
C37 C41 H41C 109.5
H41A C41 H41C 109.5
H41B C41 H41C 109.5
C35 C42 H42A 109.5
C35 C42 H42B 109.5
H42A C42 H42B 109.5
C35 C42 H42C 109.5
H42A C42 H42C 109.5
H42B C42 H42C 109.5
N6 C43 C44 117.6(6)
N6 C43 H43 121.2
C44 C43 H43 121.2
O1 C44 O2 119.9(5)
O1 C44 C43 131.5(6)
O2 C44 C43 108.6(6)
C46 C45 C50 122.5(6)
C46 C45 O2 119.0(6)
C50 C45 O2 118.4(6)
C45 C46 C47 118.7(6)
C45 C46 C52 120.0(7)
C47 C46 C52 121.2(7)
C48 C47 C46 119.0(7)
C48 C47 H47 120.5
C46 C47 H47 120.5
C47 C48 C49 121.4(6)
C47 C48 H48 119.3
C49 C48 H48 119.3
C50 C49 C48 119.4(7)
C50 C49 H49 120.3
C48 C49 H49 120.3
C49 C50 C45 118.9(6)
C49 C50 C51 120.3(6)
C45 C50 C51 120.8(6)
C50 C51 H51A 109.5
C50 C51 H51B 109.5
H51A C51 H51B 109.5
C50 C51 H51C 109.5
H51A C51 H51C 109.5
H51B C51 H51C 109.5
C46 C52 H52A 109.5
C46 C52 H52B 109.5
H52A C52 H52B 109.5
C46 C52 H52C 109.5
H52A C52 H52C 109.5
H52B C52 H52C 109.5

loop_
_geom_bond_atom_site_label_1
_geom_bond_atom_site_label_2
_geom_bond_distance
Co1 C2 1.905(7)
Co1 C1 1.940(6)
Co1 N5 1.973(5)
Co1 C3 2.014(6)
O1 C44 1.203(8)
O2 C45 1.401(7)
O2 C44 1.402(8)
N1 C1 1.364(8)
N1 C4 1.404(8)
N1 C6 1.441(8)
N2 C1 1.380(7)
N2 C5 1.384(8)
N2 C15 1.420(8)
N3 C2 1.377(9)
N3 C23 1.388(8)
N3 C25 1.454(8)
N4 C2 1.376(8)
N4 C24 1.388(8)
N4 C34 1.446(8)
N5 N6 1.302(7)
N5 C40 1.487(8)
N6 C43 1.326(8)
C3 C20 1.495(8)
C3 H3A 0.9700
C3 H3B 0.9700
C4 C5 1.368(9)
C4 H4 0.9300
C5 H5 0.9300
C6 C11 1.381(9)
C6 C7 1.395(9)
C7 C8 1.391(9)
C7 C14 1.490(10)
C8 C9 1.386(10)
C8 H8 0.9300
C9 C10 1.385(9)
C9 C13 1.541(9)
C10 C11 1.388(9)
C10 H10 0.9300
C11 C12 1.503(9)
C12 H12A 0.9600
C12 H12B 0.9600
C12 H12C 0.9600
C13 H13A 0.9600
C13 H13B 0.9600
C13 H13C 0.9600
C14 H14A 0.9600
C14 H14B 0.9600
C14 H14C 0.9600
C15 C20 1.399(8)
C15 C16 1.404(9)
C16 C17 1.384(9)
C16 C21 1.523(8)
C17 C18 1.403(9)
C17 H17 0.9300
C18 C19 1.400(9)
C18 C22 1.487(10)
C19 C20 1.391(9)
C19 H19 0.9300
C21 H21A 0.9600
C21 H21B 0.9600
C21 H21C 0.9600
C22 H22A 0.9600
C22 H22B 0.9600
C22 H22C 0.9600
C23 C24 1.319(10)
C23 H23 0.9300
C24 H24 0.9300
C25 C30 1.388(10)
C25 C26 1.391(9)
C26 C27 1.395(9)
C26 C33 1.521(10)
C27 C28 1.402(10)
C27 H27 0.9300
C28 C29 1.381(10)
C28 C32 1.515(10)
C29 C30 1.382(10)
C29 H29 0.9300
C30 C31 1.507(9)
C31 H31A 0.9600
C31 H31B 0.9600
C31 H31C 0.9600
C32 H32A 0.9600
C32 H32B 0.9600
C32 H32C 0.9600
C33 H33A 0.9600
C33 H33B 0.9600
C33 H33C 0.9600
C34 C35 1.378(9)
C34 C39 1.406(9)
C35 C36 1.409(9)
C35 C42 1.515(9)
C36 C37 1.389(10)
C36 H36 0.9300
C37 C38 1.409(10)
C37 C41 1.520(9)
C38 C39 1.384(9)
C38 H38 0.9300
C39 C40 1.493(9)
C40 H40A 0.9700
C40 H40B 0.9700
C41 H41A 0.9600
C41 H41B 0.9600
C41 H41C 0.9600
C42 H42A 0.9600
C42 H42B 0.9600
C42 H42C 0.9600
C43 C44 1.422(9)
C43 H43 0.9300
C45 C46 1.372(10)
C45 C50 1.390(9)
C46 C47 1.412(10)
C46 C52 1.509(10)
C47 C48 1.375(11)
C47 H47 0.9300
C48 C49 1.407(10)
C48 H48 0.9300
C49 C50 1.375(9)
C49 H49 0.9300
C50 C51 1.526(10)
C51 H51A 0.9600
C51 H51B 0.9600
C51 H51C 0.9600
C52 H52A 0.9600
C52 H52B 0.9600
C52 H52C 0.9600
